data_8106693
loop_
_publ_author_name
'Elmakki, Mohammed A.'
'Alexander, Orbett T.'
'Venter, Gertruida J. S.'
'Venter, Johan A.'

_publ_section_title
;
 The crystal structure of carbonyl(2-oxopyridin-1(2H)-olato-\k 2
 O,O&#x2032;)-(diphenylcyclohexylphosphine-\k P)rhodium(I), C24H25NO3PRh
;
_journal_issue 5
_journal_name_full 'Zeitschrift f\"ur Kristallographie - New Crystal Structures'
_journal_page_first 831
_journal_page_last 833
_journal_paper_doi 10.1515/ncrs-2017-0066
_journal_volume 232
_journal_year 2017
_chemical_formula_sum 'C24 H25 N O3 P Rh'
_chemical_formula_weight 509.33
_space_group_IT_number 19
_space_group_name_Hall 'P 2ac 2ab'
_space_group_name_H-M_alt 'P 21 21 21'
_symmetry_cell_setting orthorhombic
_symmetry_space_group_name_H-M 'P 21 21 21'
_atom_sites_solution_hydrogens geom
_atom_sites_solution_primary direct
_atom_sites_solution_secondary difmap
_cell_angle_alpha 90.00
_cell_angle_beta 90.00
_cell_angle_gamma 90.00
_cell_formula_units_Z 4
_cell_length_a 9.5498(14)
_cell_length_b 13.4996(18)
_cell_length_c 17.428(3)
_cell_measurement_reflns_used 9845
_cell_measurement_temperature 100(2)
_cell_measurement_theta_max 28.28
_cell_measurement_theta_min 4.38
_cell_volume 2246.8(6)
_computing_cell_refinement 'Bruker SAINT'
_computing_data_collection 'Bruker APEX2'
_computing_data_reduction 'Bruker SAINT'
_computing_molecular_graphics 'Bruker SHELXTL'
_computing_publication_material 'Bruker SHELXTL'
_computing_structure_refinement 'SHELXL-97 (Sheldrick, 2008)'
_computing_structure_solution 'SHELXS-97 (Sheldrick 2008)'
_diffrn_ambient_temperature 100(2)
_diffrn_measured_fraction_theta_full 0.992
_diffrn_measured_fraction_theta_max 0.992
_diffrn_measurement_device_type 'Bruker APEX-II CCD'
_diffrn_measurement_method '\f and \w scans'
_diffrn_radiation_monochromator graphite
_diffrn_radiation_source 'fine-focus sealed tube'
_diffrn_radiation_type MoK\a
_diffrn_radiation_wavelength 0.71073
_diffrn_reflns_av_R_equivalents 0.0397
_diffrn_reflns_av_sigmaI/netI 0.0203
_diffrn_reflns_limit_h_max 12
_diffrn_reflns_limit_h_min -12
_diffrn_reflns_limit_k_max 14
_diffrn_reflns_limit_k_min -17
_diffrn_reflns_limit_l_max 23
_diffrn_reflns_limit_l_min -23
_diffrn_reflns_number 62189
_diffrn_reflns_theta_full 28.00
_diffrn_reflns_theta_max 28.00
_diffrn_reflns_theta_min 4.63
_exptl_absorpt_coefficient_mu 0.856
_exptl_absorpt_correction_T_max 0.912
_exptl_absorpt_correction_T_min 0.809
_exptl_absorpt_correction_type multi-scan
_exptl_crystal_colour yellow
_exptl_crystal_density_diffrn 1.506
_exptl_crystal_density_method 'not measured'
_exptl_crystal_description Cuboid
_exptl_crystal_F_000 1040
_exptl_crystal_size_max 0.248
_exptl_crystal_size_mid 0.206
_exptl_crystal_size_min 0.107
_refine_diff_density_max 0.298
_refine_diff_density_min -0.217
_refine_diff_density_rms 0.044
_refine_ls_abs_structure_details 'Flack H D (1983), Acta Cryst. A39, 876-881'
_refine_ls_abs_structure_Flack 1.018(14)
_refine_ls_extinction_method none
_refine_ls_goodness_of_fit_ref 1.047
_refine_ls_hydrogen_treatment mixed
_refine_ls_matrix_type full
_refine_ls_number_parameters 273
_refine_ls_number_reflns 5394
_refine_ls_number_restraints 0
_refine_ls_restrained_S_all 1.047
_refine_ls_R_factor_all 0.0177
_refine_ls_R_factor_gt 0.0163
_refine_ls_shift/su_max 0.002
_refine_ls_shift/su_mean 0.000
_refine_ls_structure_factor_coef Fsqd
_refine_ls_weighting_details 'calc w=1/[\s^2^(Fo^2^)+(0.0165P)^2^+0.5758P] where P=(Fo^2^+2Fc^2^)/3'
_refine_ls_weighting_scheme calc
_refine_ls_wR_factor_gt 0.0370
_refine_ls_wR_factor_ref 0.0376
_reflns_number_gt 5214
_reflns_number_total 5394
_reflns_threshold_expression >2\s(I)
_cod_data_source_file suppl_ncrs-2017-0066_suppl.cif
_cod_data_source_block 16oma2_0
_cod_original_cell_volume 2246.7(5)
_cod_original_sg_symbol_H-M P2(1)2(1)2(1)
_cod_database_code 8106693

loop_
_symmetry_equiv_pos_as_xyz
'x, y, z'
'-x+1/2, -y, z+1/2'
'x+1/2, -y+1/2, -z'
'-x, y+1/2, -z+1/2'

loop_
_atom_site_label
_atom_site_type_symbol
_atom_site_fract_x
_atom_site_fract_y
_atom_site_fract_z
_atom_site_U_iso_or_equiv
_atom_site_adp_type
_atom_site_occupancy
_atom_site_symmetry_multiplicity
_atom_site_calc_flag
_atom_site_refinement_flags
_atom_site_disorder_assembly
_atom_site_disorder_group
C18 C 0.20115(18) 0.35714(12) 0.21110(10) 0.0194(3) Uani 1 1 d . . .
H18 H 0.1819 0.3509 0.2644 0.023 Uiso 1 1 calc R . .
C19 C -0.11103(18) 0.21929(12) 0.22526(9) 0.0166(3) Uani 1 1 d . . .
H19 H -0.1653 0.1590 0.2403 0.020 Uiso 1 1 calc R . .
C8 C 0.29728(19) 0.14995(13) 0.28919(11) 0.0232(4) Uani 1 1 d . . .
H8 H 0.3478 0.1871 0.2521 0.028 Uiso 1 1 calc R . .
C9 C 0.3669(2) 0.11000(14) 0.35180(11) 0.0307(4) Uani 1 1 d . . .
H9 H 0.4645 0.1210 0.3578 0.037 Uiso 1 1 calc R . .
C24 C -0.11277(19) 0.28726(12) 0.29514(10) 0.0205(4) Uani 1 1 d . . .
H24A H -0.0619 0.2553 0.3380 0.025 Uiso 1 1 calc R . .
H24B H -0.0645 0.3501 0.2827 0.025 Uiso 1 1 calc R . .
C12 C 0.08191(19) 0.07910(13) 0.33483(10) 0.0214(4) Uani 1 1 d . . .
H12 H -0.0156 0.0675 0.3290 0.026 Uiso 1 1 calc R . .
C16 C 0.3001(2) 0.44907(14) 0.10631(11) 0.0325(4) Uani 1 1 d . . .
H16 H 0.3500 0.5051 0.0879 0.039 Uiso 1 1 calc R . .
C6 C 0.22432(18) 0.05540(13) 0.09787(10) 0.0203(3) Uani 1 1 d . . .
C17 C 0.27413(19) 0.43927(12) 0.18420(10) 0.0231(4) Uani 1 1 d . . .
H17 H 0.3060 0.4884 0.2191 0.028 Uiso 1 1 calc R . .
C13 C 0.15609(17) 0.28388(12) 0.16034(10) 0.0163(3) Uani 1 1 d . . .
C23 C -0.2624(2) 0.30874(14) 0.31938(11) 0.0262(4) Uani 1 1 d . . .
H23A H -0.3075 0.2465 0.3364 0.031 Uiso 1 1 calc R . .
H23B H -0.2618 0.3552 0.3634 0.031 Uiso 1 1 calc R . .
C21 C -0.3409(2) 0.29003(16) 0.18212(12) 0.0319(5) Uani 1 1 d . . .
H21A H -0.3924 0.2275 0.1911 0.038 Uiso 1 1 calc R . .
H21B H -0.3878 0.3256 0.1396 0.038 Uiso 1 1 calc R . .
C10 C 0.2951(2) 0.05411(15) 0.40569(10) 0.0325(4) Uani 1 1 d . . .
H10 H 0.3437 0.0261 0.4480 0.039 Uiso 1 1 calc R . .
C14 C 0.1805(2) 0.29567(13) 0.08229(11) 0.0257(4) Uani 1 1 d . . .
H14 H 0.1470 0.2475 0.0470 0.031 Uiso 1 1 calc R . .
C20 C -0.19155(19) 0.26614(13) 0.15879(10) 0.0220(4) Uani 1 1 d . . .
H20A H -0.1437 0.3277 0.1424 0.026 Uiso 1 1 calc R . .
H20B H -0.1926 0.2199 0.1147 0.026 Uiso 1 1 calc R . .
C22 C -0.3471(2) 0.35338(15) 0.25441(12) 0.0326(5) Uani 1 1 d . . .
H22A H -0.3108 0.4204 0.2428 0.039 Uiso 1 1 calc R . .
H22B H -0.4459 0.3603 0.2709 0.039 Uiso 1 1 calc R . .
C7 C 0.15315(17) 0.13577(12) 0.28049(9) 0.0166(3) Uani 1 1 d . . .
C15 C 0.2541(2) 0.37814(15) 0.05559(11) 0.0345(5) Uani 1 1 d . . .
H15 H 0.2725 0.3852 0.0023 0.041 Uiso 1 1 calc R . .
C11 C 0.1529(2) 0.03927(14) 0.39786(9) 0.0277(4) Uani 1 1 d . . .
H11 H 0.1033 0.0020 0.4353 0.033 Uiso 1 1 calc R . .
O1 O -0.00822(11) -0.08180(8) 0.05211(6) 0.0177(2) Uani 1 1 d . . .
O2 O -0.17128(11) 0.03295(9) 0.13536(6) 0.0171(2) Uani 1 1 d . . .
O3 O 0.34334(13) 0.06222(11) 0.08705(9) 0.0361(4) Uani 1 1 d . . .
P1 P 0.06165(4) 0.17455(3) 0.19372(2) 0.01312(8) Uani 1 1 d . . .
Rh1 Rh 0.039656(12) 0.045707(8) 0.115510(7) 0.01218(3) Uani 1 1 d . . .
N1 N -0.22715(14) -0.04344(11) 0.09621(7) 0.0166(3) Uani 1 1 d . . .
C1 C -0.14052(17) -0.10247(11) 0.05412(9) 0.0127(3) Uani 1 1 d . . .
C5 C -0.36880(18) -0.05673(13) 0.09785(9) 0.0212(4) Uani 1 1 d . . .
H5 H -0.4259 -0.0133 0.1272 0.025 Uiso 1 1 calc R . .
C2 C -0.20179(19) -0.18112(13) 0.01427(10) 0.0216(4) Uani 1 1 d . . .
H2 H -0.1438 -0.2248 -0.0144 0.026 Uiso 1 1 calc R . .
C3 C -0.3429(2) -0.19665(13) 0.01551(11) 0.0239(4) Uani 1 1 d . . .
H3 H -0.3827 -0.2506 -0.0118 0.029 Uiso 1 1 calc R . .
C4 C -0.42852(19) -0.13216(13) 0.05752(11) 0.0250(4) Uani 1 1 d . . .
H4 H -0.5272 -0.1409 0.0579 0.030 Uiso 1 1 calc R . .

loop_
_atom_site_aniso_label
_atom_site_aniso_U_11
_atom_site_aniso_U_22
_atom_site_aniso_U_33
_atom_site_aniso_U_23
_atom_site_aniso_U_13
_atom_site_aniso_U_12
C18 0.0206(9) 0.0201(8) 0.0174(8) -0.0019(7) 0.0015(7) -0.0023(7)
C19 0.0162(8) 0.0167(7) 0.0170(8) -0.0022(6) 0.0005(7) -0.0004(6)
C8 0.0218(9) 0.0237(9) 0.0240(9) 0.0027(7) -0.0042(7) -0.0024(7)
C9 0.0268(10) 0.0305(10) 0.0348(11) 0.0001(8) -0.0156(9) -0.0014(8)
C24 0.0217(9) 0.0200(8) 0.0199(9) -0.0043(7) 0.0056(7) 0.0008(7)
C12 0.0243(9) 0.0208(8) 0.0192(8) -0.0003(7) -0.0007(7) -0.0023(7)
C16 0.0435(11) 0.0212(8) 0.0327(10) 0.0081(9) 0.0047(9) -0.0097(9)
C6 0.0211(8) 0.0177(8) 0.0221(8) -0.0071(7) 0.0000(6) 0.0015(7)
C17 0.0266(9) 0.0165(8) 0.0263(9) -0.0016(7) -0.0034(7) -0.0034(7)
C13 0.0163(8) 0.0155(8) 0.0169(8) 0.0000(7) 0.0003(7) -0.0006(6)
C23 0.0260(10) 0.0254(9) 0.0272(10) -0.0066(8) 0.0088(8) 0.0011(8)
C21 0.0236(10) 0.0388(11) 0.0333(11) -0.0024(9) -0.0060(9) 0.0100(8)
C10 0.0470(12) 0.0285(10) 0.0219(9) 0.0002(8) -0.0156(8) 0.0049(10)
C14 0.0404(12) 0.0197(9) 0.0169(8) -0.0008(7) 0.0010(8) -0.0037(8)
C20 0.0238(9) 0.0221(8) 0.0202(9) -0.0041(7) -0.0026(7) 0.0080(7)
C22 0.0257(11) 0.0354(11) 0.0368(11) -0.0040(9) 0.0051(9) 0.0104(8)
C7 0.0208(9) 0.0167(7) 0.0122(7) -0.0032(6) -0.0023(6) 0.0007(6)
C15 0.0576(14) 0.0274(10) 0.0186(10) 0.0066(8) 0.0059(9) -0.0079(10)
C11 0.0434(11) 0.0242(9) 0.0154(8) 0.0032(8) 0.0003(7) -0.0011(9)
O1 0.0139(6) 0.0176(5) 0.0215(6) -0.0075(5) 0.0011(4) 0.0002(4)
O2 0.0153(5) 0.0165(6) 0.0194(6) -0.0080(5) 0.0017(4) -0.0030(4)
O3 0.0151(7) 0.0413(9) 0.0519(9) -0.0141(7) 0.0067(6) -0.0003(6)
P1 0.0143(2) 0.01362(17) 0.01141(18) -0.00123(15) 0.00003(16) -0.00082(15)
Rh1 0.01172(5) 0.01261(5) 0.01220(5) -0.00224(5) -0.00024(5) 0.00082(5)
N1 0.0191(6) 0.0151(6) 0.0156(6) -0.0009(6) -0.0011(5) -0.0004(6)
C1 0.0149(8) 0.0113(7) 0.0120(7) 0.0004(6) 0.0013(6) -0.0002(6)
C5 0.0177(8) 0.0225(8) 0.0234(9) -0.0048(7) 0.0036(6) 0.0005(7)
C2 0.0222(9) 0.0184(8) 0.0243(9) -0.0091(7) 0.0021(7) 0.0011(7)
C3 0.0235(10) 0.0203(8) 0.0278(9) -0.0062(7) -0.0002(8) -0.0067(7)
C4 0.0175(9) 0.0278(9) 0.0297(10) -0.0076(8) 0.0028(7) -0.0060(7)

loop_
_atom_type_symbol
_atom_type_description
_atom_type_scat_dispersion_real
_atom_type_scat_dispersion_imag
_atom_type_scat_source
C C 0.0033 0.0016 'International Tables Vol C Tables 4.2.6.8 and 6.1.1.4'
H H 0.0000 0.0000 'International Tables Vol C Tables 4.2.6.8 and 6.1.1.4'
N N 0.0061 0.0033 'International Tables Vol C Tables 4.2.6.8 and 6.1.1.4'
O O 0.0106 0.0060 'International Tables Vol C Tables 4.2.6.8 and 6.1.1.4'
P P 0.1023 0.0942 'International Tables Vol C Tables 4.2.6.8 and 6.1.1.4'
Rh Rh -1.1178 0.9187 'International Tables Vol C Tables 4.2.6.8 and 6.1.1.4'

loop_
_geom_angle_atom_site_label_1
_geom_angle_atom_site_label_2
_geom_angle_atom_site_label_3
_geom_angle
_geom_angle_site_symmetry_1
_geom_angle_site_symmetry_3
C17 C18 C13 120.40(16) . .
C17 C18 H18 119.8 . .
C13 C18 H18 119.8 . .
C24 C19 C20 110.55(14) . .
C24 C19 P1 116.48(12) . .
C20 C19 P1 111.13(12) . .
C24 C19 H19 106.0 . .
C20 C19 H19 106.0 . .
P1 C19 H19 106.0 . .
C9 C8 C7 120.27(18) . .
C9 C8 H8 119.9 . .
C7 C8 H8 119.9 . .
C10 C9 C8 120.51(19) . .
C10 C9 H9 119.7 . .
C8 C9 H9 119.7 . .
C23 C24 C19 110.33(15) . .
C23 C24 H24A 109.6 . .
C19 C24 H24A 109.6 . .
C23 C24 H24B 109.6 . .
C19 C24 H24B 109.6 . .
H24A C24 H24B 108.1 . .
C7 C12 C11 120.51(17) . .
C7 C12 H12 119.7 . .
C11 C12 H12 119.7 . .
C15 C16 C17 120.39(17) . .
C15 C16 H16 119.8 . .
C17 C16 H16 119.8 . .
O3 C6 Rh1 179.39(17) . .
C16 C17 C18 119.72(17) . .
C16 C17 H17 120.1 . .
C18 C17 H17 120.1 . .
C14 C13 C18 119.20(16) . .
C14 C13 P1 119.19(13) . .
C18 C13 P1 121.58(13) . .
C22 C23 C24 111.74(15) . .
C22 C23 H23A 109.3 . .
C24 C23 H23A 109.3 . .
C22 C23 H23B 109.3 . .
C24 C23 H23B 109.3 . .
H23A C23 H23B 107.9 . .
C20 C21 C22 112.19(16) . .
C20 C21 H21A 109.2 . .
C22 C21 H21A 109.2 . .
C20 C21 H21B 109.2 . .
C22 C21 H21B 109.2 . .
H21A C21 H21B 107.9 . .
C11 C10 C9 119.93(17) . .
C11 C10 H10 120.0 . .
C9 C10 H10 120.0 . .
C13 C14 C15 120.13(17) . .
C13 C14 H14 119.9 . .
C15 C14 H14 119.9 . .
C21 C20 C19 110.97(16) . .
C21 C20 H20A 109.4 . .
C19 C20 H20A 109.4 . .
C21 C20 H20B 109.4 . .
C19 C20 H20B 109.4 . .
H20A C20 H20B 108.0 . .
C23 C22 C21 111.93(16) . .
C23 C22 H22A 109.2 . .
C21 C22 H22A 109.2 . .
C23 C22 H22B 109.2 . .
C21 C22 H22B 109.2 . .
H22A C22 H22B 107.9 . .
C12 C7 C8 118.79(16) . .
C12 C7 P1 119.14(13) . .
C8 C7 P1 121.51(13) . .
C16 C15 C14 120.11(18) . .
C16 C15 H15 119.9 . .
C14 C15 H15 119.9 . .
C10 C11 C12 119.96(17) . .
C10 C11 H11 120.0 . .
C12 C11 H11 120.0 . .
C1 O1 Rh1 112.07(9) . .
N1 O2 Rh1 111.59(8) . .
C7 P1 C13 105.06(8) . .
C7 P1 C19 106.02(8) . .
C13 P1 C19 105.82(8) . .
C7 P1 Rh1 109.25(5) . .
C13 P1 Rh1 119.00(6) . .
C19 P1 Rh1 110.84(5) . .
C6 Rh1 O2 179.35(7) . .
C6 Rh1 O1 100.60(6) . .
O2 Rh1 O1 78.80(4) . .
C6 Rh1 P1 87.43(5) . .
O2 Rh1 P1 93.16(3) . .
O1 Rh1 P1 171.07(3) . .
O2 N1 C1 118.68(13) . .
O2 N1 C5 118.86(13) . .
C1 N1 C5 122.41(14) . .
O1 C1 N1 118.75(14) . .
O1 C1 C2 124.00(15) . .
N1 C1 C2 117.24(15) . .
C4 C5 N1 120.15(16) . .
C4 C5 H5 119.9 . .
N1 C5 H5 119.9 . .
C3 C2 C1 121.51(16) . .
C3 C2 H2 119.2 . .
C1 C2 H2 119.2 . .
C2 C3 C4 119.29(16) . .
C2 C3 H3 120.4 . .
C4 C3 H3 120.4 . .
C5 C4 C3 119.34(16) . .
C5 C4 H4 120.3 . .
C3 C4 H4 120.3 . .

loop_
_geom_bond_atom_site_label_1
_geom_bond_atom_site_label_2
_geom_bond_distance
_geom_bond_site_symmetry_2
C18 C17 1.391(2) .
C18 C13 1.395(2) .
C18 H18 0.9500 .
C19 C24 1.525(2) .
C19 C20 1.527(2) .
C19 P1 1.8403(17) .
C19 H19 1.0000 .
C8 C9 1.387(3) .
C8 C7 1.398(2) .
C8 H8 0.9500 .
C9 C10 1.386(3) .
C9 H9 0.9500 .
C24 C23 1.518(2) .
C24 H24A 0.9900 .
C24 H24B 0.9900 .
C12 C7 1.395(2) .
C12 C11 1.398(2) .
C12 H12 0.9500 .
C16 C15 1.375(3) .
C16 C17 1.386(3) .
C16 H16 0.9500 .
C6 O3 1.156(2) .
C6 Rh1 1.7949(17) .
C17 H17 0.9500 .
C13 C14 1.389(2) .
C13 P1 1.8248(17) .
C23 C22 1.516(3) .
C23 H23A 0.9900 .
C23 H23B 0.9900 .
C21 C20 1.518(3) .
C21 C22 1.524(3) .
C21 H21A 0.9900 .
C21 H21B 0.9900 .
C10 C11 1.379(3) .
C10 H10 0.9500 .
C14 C15 1.397(3) .
C14 H14 0.9500 .
C20 H20A 0.9900 .
C20 H20B 0.9900 .
C22 H22A 0.9900 .
C22 H22B 0.9900 .
C7 P1 1.8232(17) .
C15 H15 0.9500 .
C11 H11 0.9500 .
O1 C1 1.294(2) .
O1 Rh1 2.0959(11) .
O2 N1 1.3466(17) .
O2 Rh1 2.0511(11) .
P1 Rh1 2.2197(5) .
N1 C1 1.363(2) .
N1 C5 1.365(2) .
C1 C2 1.397(2) .
C5 C4 1.362(2) .
C5 H5 0.9500 .
C2 C3 1.364(3) .
C2 H2 0.9500 .
C3 C4 1.401(3) .
C3 H3 0.9500 .
C4 H4 0.9500 .

loop_
_geom_torsion_atom_site_label_1
_geom_torsion_atom_site_label_2
_geom_torsion_atom_site_label_3
_geom_torsion_atom_site_label_4
_geom_torsion
_geom_torsion_site_symmetry_1
_geom_torsion_site_symmetry_2
_geom_torsion_site_symmetry_3
_geom_torsion_site_symmetry_4
C7 C8 C9 C10 1.2(3) . . . .
C20 C19 C24 C23 58.10(19) . . . .
P1 C19 C24 C23 -173.82(12) . . . .
C15 C16 C17 C18 0.0(3) . . . .
C13 C18 C17 C16 1.1(3) . . . .
C17 C18 C13 C14 -2.3(3) . . . .
C17 C18 C13 P1 179.38(13) . . . .
C19 C24 C23 C22 -56.6(2) . . . .
C8 C9 C10 C11 -1.0(3) . . . .
C18 C13 C14 C15 2.5(3) . . . .
P1 C13 C14 C15 -179.17(16) . . . .
C22 C21 C20 C19 53.8(2) . . . .
C24 C19 C20 C21 -56.88(19) . . . .
P1 C19 C20 C21 172.18(13) . . . .
C24 C23 C22 C21 53.5(2) . . . .
C20 C21 C22 C23 -52.2(2) . . . .
C11 C12 C7 C8 1.5(3) . . . .
C11 C12 C7 P1 173.11(13) . . . .
C9 C8 C7 C12 -1.4(3) . . . .
C9 C8 C7 P1 -172.77(14) . . . .
C17 C16 C15 C14 0.2(3) . . . .
C13 C14 C15 C16 -1.4(3) . . . .
C9 C10 C11 C12 1.2(3) . . . .
C7 C12 C11 C10 -1.4(3) . . . .
C12 C7 P1 C13 156.71(13) . . . .
C8 C7 P1 C13 -31.96(16) . . . .
C12 C7 P1 C19 44.93(15) . . . .
C8 C7 P1 C19 -143.74(14) . . . .
C12 C7 P1 Rh1 -74.56(14) . . . .
C8 C7 P1 Rh1 96.77(14) . . . .
C14 C13 P1 C7 139.17(16) . . . .
C18 C13 P1 C7 -42.53(16) . . . .
C14 C13 P1 C19 -108.91(16) . . . .
C18 C13 P1 C19 69.39(16) . . . .
C14 C13 P1 Rh1 16.53(18) . . . .
C18 C13 P1 Rh1 -165.17(12) . . . .
C24 C19 P1 C7 45.09(14) . . . .
C20 C19 P1 C7 172.89(12) . . . .
C24 C19 P1 C13 -66.15(14) . . . .
C20 C19 P1 C13 61.66(13) . . . .
C24 C19 P1 Rh1 163.53(11) . . . .
C20 C19 P1 Rh1 -68.66(12) . . . .
N1 O2 Rh1 O1 -2.95(9) . . . .
C1 O1 Rh1 C6 -177.89(11) . . . .
C1 O1 Rh1 O2 2.36(10) . . . .
C1 O1 Rh1 P1 28.4(3) . . . .
C7 P1 Rh1 C6 -71.90(8) . . . .
C13 P1 Rh1 C6 48.64(9) . . . .
C19 P1 Rh1 C6 171.64(8) . . . .
C7 P1 Rh1 O2 107.82(7) . . . .
C13 P1 Rh1 O2 -131.64(7) . . . .
C19 P1 Rh1 O2 -8.64(7) . . . .
Rh1 O2 N1 C1 3.32(16) . . . .
Rh1 O2 N1 C5 -174.30(11) . . . .
Rh1 O1 C1 N1 -1.36(17) . . . .
Rh1 O1 C1 C2 177.28(13) . . . .
O2 N1 C1 O1 -1.3(2) . . . .
C5 N1 C1 O1 176.19(15) . . . .
O2 N1 C1 C2 179.93(14) . . . .
C5 N1 C1 C2 -2.5(2) . . . .
O2 N1 C5 C4 178.65(14) . . . .
C1 N1 C5 C4 1.1(2) . . . .
O1 C1 C2 C3 -176.79(17) . . . .
N1 C1 C2 C3 1.9(3) . . . .
C1 C2 C3 C4 0.2(3) . . . .
N1 C5 C4 C3 1.0(3) . . . .
C2 C3 C4 C5 -1.7(3) . . . .
